data_7719339
loop_
_publ_author_name
'Jeong, Yuri'
'Le, Ngoc Tram Anh'
'Ju, Jeyun'
'Olshevskaia, Iuliia'
'Cho, Daeheum'
'Tokunaga, Ryuya'
'Hayami, Shinya'
'Min, Kil Sik'

_publ_section_title
;
 Near-infrared emissive mononuclear lanthanide(III) complexes based on
 chiral Schiff base ligands: synthesis, crystal structure, luminescence,
 and magnetic properties.
;
_journal_issue 38
_journal_name_full 'Dalton transactions (Cambridge, England : 2003)'
_journal_page_first 14533
_journal_page_last 14546
_journal_paper_doi 10.1039/d5dt01071c
_journal_volume 54
_journal_year 2025
_chemical_absolute_configuration rm
_chemical_formula_moiety 'C40 H32 Gd N12 O20, C6 H16 N'
_chemical_formula_sum 'C46 H48 Gd N13 O20'
_chemical_formula_weight 1260.22
_space_group_crystal_system hexagonal
_space_group_IT_number 169
_space_group_name_Hall 'P 61'
_space_group_name_H-M_alt 'P 61'
_atom_sites_solution_hydrogens geom
_audit_creation_method SHELXL-2019/3
_audit_update_record
;
2025-08-27 deposited with the CCDC.	2025-09-01 downloaded from the CCDC.
;
_cell_angle_alpha 90
_cell_angle_beta 90
_cell_angle_gamma 120
_cell_formula_units_Z 6
_cell_length_a 13.424(4)
_cell_length_b 13.424(4)
_cell_length_c 49.95(2)
_cell_measurement_reflns_used 4278
_cell_measurement_temperature 223(2)
_cell_measurement_theta_max 24.09
_cell_measurement_theta_min 2.39
_cell_volume 7795(5)
_computing_cell_refinement 'Bruker SAINT'
_computing_data_collection 'Bruker APEX3'
_computing_data_reduction 'Bruker SAINT'
_computing_molecular_graphics ORTEP
_computing_structure_refinement 'SHELXL-2019/3 (Sheldrick, 2019)'
_computing_structure_solution 'SHELXT 2014/5 (Sheldrick, 2014)'
_diffrn_ambient_temperature 223(2)
_diffrn_measured_fraction_theta_full 0.999
_diffrn_measured_fraction_theta_max 0.999
_diffrn_measurement_device_type 'PHOTON III M14'
_diffrn_measurement_method '\f and \w scans'
_diffrn_radiation_type MoK\a
_diffrn_radiation_wavelength 0.71073
_diffrn_reflns_av_R_equivalents 0.1376
_diffrn_reflns_av_unetI/netI 0.1510
_diffrn_reflns_Laue_measured_fraction_full 0.999
_diffrn_reflns_Laue_measured_fraction_max 0.999
_diffrn_reflns_limit_h_max 14
_diffrn_reflns_limit_h_min -12
_diffrn_reflns_limit_k_max 9
_diffrn_reflns_limit_k_min -14
_diffrn_reflns_limit_l_max 53
_diffrn_reflns_limit_l_min -52
_diffrn_reflns_number 20845
_diffrn_reflns_point_group_measured_fraction_full 0.977
_diffrn_reflns_point_group_measured_fraction_max 0.977
_diffrn_reflns_theta_full 22.495
_diffrn_reflns_theta_max 22.495
_diffrn_reflns_theta_min 1.799
_diffrn_source 'sealed tube'
_exptl_absorpt_coefficient_mu 1.367
_exptl_absorpt_correction_T_max 0.7457
_exptl_absorpt_correction_T_min 0.5815
_exptl_absorpt_correction_type multi-scan
_exptl_absorpt_process_details '(Krause et al., 2015)'
_exptl_crystal_colour orange
_exptl_crystal_density_diffrn 1.611
_exptl_crystal_description block
_exptl_crystal_F_000 3834
_exptl_crystal_size_max 0.100
_exptl_crystal_size_mid 0.096
_exptl_crystal_size_min 0.080
_refine_diff_density_max 0.449
_refine_diff_density_min -0.667
_refine_diff_density_rms 0.099
_refine_ls_abs_structure_details
;
 Flack x determined using 1596 quotients [(I+)-(I-)]/[(I+)+(I-)]
 (Parsons, Flack and Wagner, Acta Cryst. B69 (2013) 249-259).
;
_refine_ls_abs_structure_Flack -0.019(18)
_refine_ls_extinction_method none
_refine_ls_goodness_of_fit_ref 0.987
_refine_ls_hydrogen_treatment constr
_refine_ls_matrix_type full
_refine_ls_number_parameters 745
_refine_ls_number_reflns 6632
_refine_ls_number_restraints 347
_refine_ls_restrained_S_all 0.976
_refine_ls_R_factor_all 0.1018
_refine_ls_R_factor_gt 0.0590
_refine_ls_shift/su_max 0.000
_refine_ls_shift/su_mean 0.000
_refine_ls_structure_factor_coef Fsqd
_refine_ls_weighting_details 'w=1/[\s^2^(Fo^2^)+(0.0117P)^2^] where P=(Fo^2^+2Fc^2^)/3'
_refine_ls_weighting_scheme calc
_refine_ls_wR_factor_gt 0.1063
_refine_ls_wR_factor_ref 0.1198
_reflns_Friedel_coverage 0.928
_reflns_Friedel_fraction_full 0.953
_reflns_Friedel_fraction_max 0.953
_reflns_number_gt 4646
_reflns_number_total 6632
_reflns_threshold_expression 'I > 2\s(I)'
_cod_data_source_file d5dt01071c2.cif
_cod_data_source_block shelx_CCDC1
_cod_depositor_comments 'Adding full bibliography for 7719337--7719340.cif.'
_cod_original_cell_volume 7795(6)
_cod_database_code 7719339
_shelx_shelxl_version_number 2019/3
_shelx_space_group_comment
;
The symmetry employed for this shelxl refinement is uniquely defined
by the following loop, which should always be used as a source of
symmetry information in preference to the above space-group names.
They are only intended as comments.
;
_shelx_estimated_absorpt_t_min 0.875
_shelx_estimated_absorpt_t_max 0.898

loop_
_space_group_symop_operation_xyz
'x, y, z'
'-y, x-y, z+1/3'
'-x+y, -x, z+2/3'
'-x, -y, z+1/2'
'y, -x+y, z+5/6'
'x-y, x, z+1/6'

loop_
_atom_site_label
_atom_site_type_symbol
_atom_site_fract_x
_atom_site_fract_y
_atom_site_fract_z
_atom_site_U_iso_or_equiv
_atom_site_adp_type
_atom_site_occupancy
_atom_site_site_symmetry_order
_atom_site_calc_flag
_atom_site_refinement_flags_posn
_atom_site_refinement_flags_adp
_atom_site_refinement_flags_occupancy
_atom_site_disorder_assembly
_atom_site_disorder_group
Gd1 Gd 0.45908(8) 0.40243(8) 0.49330(4) 0.0323(3) Uani 1 1 d . . . . .
O1A O 0.3422(11) 0.3389(11) 0.4560(2) 0.036(4) Uani 1 1 d . . . . .
O2A O 0.5794(11) 0.5468(12) 0.5220(2) 0.046(4) Uani 1 1 d D . . . .
O3A1 O 0.260(3) 0.469(2) 0.4289(5) 0.063(14) Uani 0.45(3) 1 d D U P A 1
O4A1 O 0.217(5) 0.375(3) 0.3920(5) 0.13(2) Uani 0.45(3) 1 d D U P A 1
O3A2 O 0.150(3) 0.415(3) 0.4176(9) 0.117(17) Uani 0.55(3) 1 d D U P A 2
O4A2 O 0.315(2) 0.434(3) 0.4075(8) 0.109(16) Uani 0.55(3) 1 d D U P A 2
O5A O -0.1391(14) -0.0033(14) 0.4081(3) 0.084(6) Uani 1 1 d . . . . .
O6A O -0.1075(12) -0.1212(13) 0.4312(3) 0.064(4) Uani 1 1 d . . . . .
O7A1 O 1.102(4) 0.751(3) 0.5281(11) 0.104(11) Uani 0.45(2) 1 d D U P B 1
O8A1 O 1.051(3) 0.572(3) 0.5306(9) 0.094(16) Uani 0.45(2) 1 d D . P B 1
O7A2 O 1.109(3) 0.761(3) 0.5461(9) 0.104(11) Uani 0.55(2) 1 d D U P B 2
O8A2 O 1.042(3) 0.597(3) 0.5640(9) 0.130(19) Uani 0.55(2) 1 d D . P B 2
O9 O 0.671(5) 0.776(6) 0.5353(12) 0.071(10) Uani 0.45(2) 1 d D U P B 1
O10 O 0.814(6) 0.860(6) 0.5076(14) 0.074(11) Uani 0.45(2) 1 d D U P B 1
O9A O 0.685(4) 0.791(5) 0.5266(10) 0.071(10) Uani 0.55(2) 1 d D U P B 2
O10A O 0.836(5) 0.851(5) 0.5014(11) 0.074(11) Uani 0.55(2) 1 d D U P B 2
N1A N 0.3573(13) 0.1784(13) 0.4913(3) 0.034(4) Uani 1 1 d . . . C 2
N2A N 0.5251(14) 0.3181(13) 0.5301(3) 0.031(4) Uani 1 1 d . . . . .
N3A N 0.2195(18) 0.3825(14) 0.4163(4) 0.054(5) Uani 1 1 d D . . . .
N4A N -0.0781(14) -0.0235(18) 0.4229(3) 0.049(5) Uani 1 1 d . . . D 2
N5A1 N 1.0336(19) 0.651(3) 0.5325(9) 0.073(10) Uani 0.45(2) 1 d D U P B 1
N6 N 0.748(6) 0.781(4) 0.5214(10) 0.068(8) Uani 0.45(2) 1 d D U P B 1
N5A2 N 1.0306(17) 0.664(3) 0.5501(6) 0.073(10) Uani 0.55(2) 1 d D U P B 2
N6A N 0.767(5) 0.788(3) 0.5179(6) 0.068(8) Uani 0.55(2) 1 d D U P B 2
C1A C 0.2462(9) 0.2526(9) 0.4476(2) 0.039(5) Uani 1 1 d G . . . .
C2A C 0.1819(11) 0.2704(8) 0.4283(2) 0.040(5) Uani 1 1 d DG . . . .
C3A C 0.0764(10) 0.1796(11) 0.4202(2) 0.040(5) Uani 1 1 d G . . . .
H3A H 0.032928 0.191641 0.407141 0.048 Uiso 1 1 calc R U . . .
C4A C 0.0350(8) 0.0710(9) 0.4313(3) 0.040(5) Uani 1 1 d G . . . .
C5A C 0.0992(11) 0.0532(8) 0.4506(3) 0.042(5) Uani 1 1 d G . . . .
H5A H 0.071225 -0.020208 0.458076 0.051 Uiso 1 1 calc R U . . .
C6A C 0.2048(10) 0.1440(11) 0.4587(2) 0.037(5) Uani 1 1 d G . . . .
C7A C 0.2643(17) 0.1096(18) 0.4790(4) 0.036(5) Uani 1 1 d . . . . .
H7A H 0.230475 0.030830 0.482975 0.044 Uiso 1 1 calc R U . C 2
C8A C 0.4098(16) 0.1258(12) 0.5092(3) 0.036(5) Uani 1 1 d D . . . .
H8A H 0.481608 0.138617 0.500504 0.043 Uiso 1 1 calc R U . C 2
C9A C 0.3323(16) -0.0058(13) 0.5135(4) 0.047(6) Uani 1 1 d D . . . .
H9AA H 0.258291 -0.021649 0.521039 0.057 Uiso 1 1 calc R U . . .
H9AB H 0.317353 -0.045284 0.496257 0.057 Uiso 1 1 calc R U . . .
C10A C 0.3893(18) -0.0535(17) 0.5327(3) 0.045(5) Uani 1 1 d D . . . .
H10A H 0.339521 -0.136777 0.534877 0.055 Uiso 1 1 calc R U . . .
H10B H 0.463129 -0.038767 0.525357 0.055 Uiso 1 1 calc R U . . .
C11A C 0.4081(19) 0.0073(14) 0.5601(4) 0.061(7) Uani 1 1 d D . . . .
H11A H 0.334819 -0.004954 0.567236 0.073 Uiso 1 1 calc R U . . .
H11B H 0.441164 -0.023279 0.572971 0.073 Uiso 1 1 calc R U . . .
C12A C 0.4915(16) 0.1367(14) 0.5554(3) 0.045(6) Uani 1 1 d D . . . .
H12A H 0.563765 0.146862 0.548138 0.054 Uiso 1 1 calc R U . . .
H12B H 0.508680 0.176751 0.572660 0.054 Uiso 1 1 calc R U . . .
C13A C 0.4437(17) 0.1932(16) 0.5360(3) 0.039(5) Uani 1 1 d D . . . .
H13A H 0.373215 0.186442 0.544077 0.047 Uiso 1 1 calc R U . . .
C14A C 0.6234(17) 0.3660(18) 0.5404(3) 0.037(5) Uani 1 1 d D . . . .
H14A H 0.642826 0.322496 0.551751 0.044 Uiso 0.45(2) 1 calc R U P B 1
H14B H 0.642417 0.319437 0.550753 0.044 Uiso 0.55(2) 1 calc R U P B 2
C15 C 0.712(4) 0.4912(16) 0.5353(7) 0.034(5) Uani 0.45(2) 1 d DG . P B 1
C16 C 0.826(5) 0.516(4) 0.5360(6) 0.031(7) Uani 0.45(2) 1 d G . P B 1
H16 H 0.842834 0.456782 0.539221 0.037 Uiso 0.45(2) 1 calc R U P B 1
C17 C 0.9149(19) 0.628(5) 0.5318(6) 0.040(9) Uani 0.45(2) 1 d DG . P B 1
C18 C 0.890(3) 0.715(2) 0.5270(6) 0.043(7) Uani 0.45(2) 1 d G . P B 1
H18 H 0.950247 0.790793 0.524122 0.051 Uiso 0.45(2) 1 calc R U P B 1
C19 C 0.777(5) 0.690(3) 0.5263(6) 0.042(5) Uani 0.45(2) 1 d DG . P B 1
C20 C 0.6877(18) 0.579(5) 0.5305(6) 0.034(5) Uani 0.45(2) 1 d DG . P B 1
O1B O 0.3029(11) 0.3457(11) 0.5238(2) 0.036(4) Uani 1 1 d . . . . .
O2B O 0.5992(11) 0.3807(11) 0.4731(3) 0.043(4) Uani 1 1 d . . . . .
O3B O 0.1689(13) 0.1677(15) 0.5588(3) 0.074(5) Uani 1 1 d . . . . .
O4B O 0.0758(16) 0.0204(15) 0.5336(4) 0.086(6) Uani 1 1 d . . . . .
O5B O -0.1871(13) 0.0690(14) 0.4724(3) 0.076(5) Uani 1 1 d . . . . .
O6B O -0.1195(12) 0.2308(14) 0.4515(3) 0.061(5) Uani 1 1 d . . . . .
O7B1 O 1.108(3) 0.7817(18) 0.4598(7) 0.076(9) Uani 0.68(4) 1 d D U P E 1
O8B1 O 1.133(2) 0.633(2) 0.4616(7) 0.081(9) Uani 0.68(4) 1 d D U P E 1
O7B2 O 1.096(7) 0.765(4) 0.4504(16) 0.076(9) Uani 0.32(4) 1 d D U P E 2
O8B2 O 1.136(4) 0.665(5) 0.4784(12) 0.081(9) Uani 0.32(4) 1 d D U P E 2
O9B O 0.7990(16) 0.2871(15) 0.5053(3) 0.074(5) Uani 1 1 d . . . . .
O10B O 0.6651(14) 0.2189(15) 0.4755(3) 0.066(5) Uani 1 1 d . . . . .
N1B N 0.3787(13) 0.5368(13) 0.4895(3) 0.034(4) Uani 1 1 d . . . . .
N2B N 0.5810(14) 0.5829(13) 0.4627(3) 0.034(4) Uani 1 1 d . . . . .
N3B N 0.1200(17) 0.1230(19) 0.5380(4) 0.056(5) Uani 1 1 d . . . . .
N4B N -0.1121(16) 0.1697(19) 0.4688(4) 0.055(5) Uani 1 1 d . . . . .
N5B N 1.0746(17) 0.6798(17) 0.4627(5) 0.084(7) Uani 1 1 d D U . . .
N6B N 0.7473(17) 0.2987(17) 0.4864(4) 0.056(6) Uani 1 1 d . . . . .
C1B C 0.1982(8) 0.3102(10) 0.5135(2) 0.029(4) Uani 1 1 d G . . . .
C2B C 0.1103(10) 0.1983(10) 0.5182(2) 0.034(5) Uani 1 1 d G . . . .
C3B C 0.0073(9) 0.1544(7) 0.5042(3) 0.045(5) Uani 1 1 d G . . . .
H3B H -0.052217 0.078768 0.507444 0.053 Uiso 1 1 calc R U . . .
C4B C -0.0078(8) 0.2224(10) 0.4855(2) 0.033(5) Uani 1 1 d G . . . .
C5B C 0.0802(10) 0.3343(9) 0.4808(2) 0.038(5) Uani 1 1 d G . . . .
H5B H 0.069992 0.380302 0.468155 0.045 Uiso 1 1 calc R U . . .
C6B C 0.1832(9) 0.3782(7) 0.4948(3) 0.033(4) Uani 1 1 d G . . . .
C7B C 0.2706(17) 0.4983(15) 0.4882(4) 0.040(5) Uani 1 1 d . . . . .
H7B H 0.245148 0.548903 0.482794 0.048 Uiso 1 1 calc R U . . .
C8B C 0.4619(14) 0.6567(14) 0.4821(4) 0.040(5) Uani 1 1 d D . . . .
H8B H 0.518784 0.689222 0.496810 0.049 Uiso 1 1 calc R U . . .
C9B C 0.4110(15) 0.7365(13) 0.4786(4) 0.047(6) Uani 1 1 d D . . . .
H9BA H 0.353763 0.707420 0.464189 0.057 Uiso 1 1 calc R U . . .
H9BB H 0.372563 0.737890 0.495161 0.057 Uiso 1 1 calc R U . . .
C10B C 0.5073(15) 0.8585(14) 0.4718(4) 0.049(6) Uani 1 1 d D . . . .
H10C H 0.475909 0.910396 0.470537 0.059 Uiso 1 1 calc R U . . .
H10D H 0.565815 0.886978 0.485918 0.059 Uiso 1 1 calc R U . . .
C11B C 0.5612(17) 0.8552(16) 0.4450(4) 0.047(6) Uani 1 1 d D . . . .
H11C H 0.620214 0.933074 0.439815 0.056 Uiso 1 1 calc R U . . .
H11D H 0.502204 0.823862 0.431032 0.056 Uiso 1 1 calc R U . . .
C12B C 0.6152(15) 0.7784(13) 0.4486(4) 0.044(6) Uani 1 1 d D . . . .
H12C H 0.651018 0.776112 0.431704 0.053 Uiso 1 1 calc R U . . .
H12D H 0.675828 0.812667 0.462188 0.053 Uiso 1 1 calc R U . . .
C13B C 0.5275(14) 0.6548(14) 0.4570(3) 0.036(5) Uani 1 1 d D . . . .
H13B H 0.471422 0.618242 0.442301 0.043 Uiso 1 1 calc R U . . .
C14B C 0.6849(18) 0.6200(18) 0.4561(4) 0.044(6) Uani 1 1 d . . . . .
H14C H 0.721081 0.690247 0.446817 0.053 Uiso 1 1 calc R U . . .
C15B C 0.7543(16) 0.5678(18) 0.4612(4) 0.037(5) Uani 1 1 d . . . . .
C16B C 0.8711(18) 0.6366(19) 0.4583(4) 0.049(6) Uani 1 1 d . . . . .
H16B H 0.899656 0.711225 0.451461 0.059 Uiso 1 1 calc R U . . .
C17B C 0.9479(18) 0.602(2) 0.4648(4) 0.054(6) Uani 1 1 d . . . . .
C18B C 0.904(2) 0.485(2) 0.4740(4) 0.057(7) Uani 1 1 d . . . . .
H18B H 0.953643 0.457301 0.478679 0.068 Uiso 1 1 calc R U . . .
C19B C 0.7903(19) 0.4173(17) 0.4755(4) 0.046(5) Uani 1 1 d . . . . .
C20B C 0.7063(19) 0.4487(19) 0.4697(4) 0.038(5) Uani 1 1 d . . . . .
N7 N 1.3571(16) 0.5072(18) 0.5683(4) 0.067(6) Uani 1 1 d . . . . .
H7 H 1.329623 0.448651 0.553885 0.081 Uiso 1 1 calc R U . . .
C21 C 1.256(2) 0.480(3) 0.5840(5) 0.092(9) Uani 1 1 d . U . . .
H21A H 1.276774 0.540096 0.597543 0.111 Uiso 1 1 calc R U . . .
H21B H 1.230373 0.407049 0.593256 0.111 Uiso 1 1 calc R U . . .
C22 C 1.162(3) 0.472(3) 0.5673(6) 0.137(15) Uani 1 1 d . . . . .
H22A H 1.183905 0.546824 0.559728 0.206 Uiso 1 1 calc R U . . .
H22B H 1.093429 0.446233 0.578192 0.206 Uiso 1 1 calc R U . . .
H22C H 1.145541 0.417314 0.552889 0.206 Uiso 1 1 calc R U . . .
C23 C 1.408(2) 0.618(2) 0.5545(4) 0.073(8) Uani 1 1 d . . . . .
H23A H 1.350932 0.617409 0.542220 0.087 Uiso 1 1 calc R U . . .
H23B H 1.473284 0.627156 0.543759 0.087 Uiso 1 1 calc R U . . .
C24 C 1.450(3) 0.723(2) 0.5740(5) 0.107(11) Uani 1 1 d . . . . .
H24A H 1.384616 0.721428 0.582369 0.161 Uiso 1 1 calc R U . . .
H24B H 1.493806 0.793691 0.564003 0.161 Uiso 1 1 calc R U . . .
H24C H 1.499229 0.718072 0.587687 0.161 Uiso 1 1 calc R U . . .
C25 C 1.444(2) 0.486(2) 0.5852(5) 0.075(8) Uani 1 1 d . . . . .
H25A H 1.515404 0.514927 0.575108 0.090 Uiso 1 1 calc R U . . .
H25B H 1.461342 0.530776 0.601807 0.090 Uiso 1 1 calc R U . . .
C26 C 1.400(2) 0.366(2) 0.5918(5) 0.076(8) Uani 1 1 d . . . . .
H26A H 1.360261 0.349140 0.608852 0.114 Uiso 1 1 calc R U . . .
H26B H 1.464063 0.351973 0.593101 0.114 Uiso 1 1 calc R U . . .
H26C H 1.347628 0.318087 0.577984 0.114 Uiso 1 1 calc R U . . .
C15A C 0.715(3) 0.4919(12) 0.5377(4) 0.034(5) Uani 0.55(2) 1 d DG . P B 2
C16A C 0.827(4) 0.523(3) 0.5446(4) 0.031(7) Uani 0.55(2) 1 d G . P B 2
H16A H 0.843935 0.467007 0.550650 0.037 Uiso 0.55(2) 1 calc R U P B 2
C17A C 0.9138(15) 0.637(4) 0.5425(5) 0.040(9) Uani 0.55(2) 1 d DG . P B 2
C18A C 0.888(3) 0.7201(17) 0.5335(6) 0.043(7) Uani 0.55(2) 1 d G . P B 2
H18A H 0.947232 0.797276 0.532130 0.051 Uiso 0.55(2) 1 calc R U P B 2
C19A C 0.776(4) 0.689(3) 0.5267(4) 0.042(5) Uani 0.55(2) 1 d DG . P B 2
C20A C 0.6892(14) 0.575(4) 0.5288(3) 0.034(5) Uani 0.55(2) 1 d DG . P B 2

loop_
_atom_site_aniso_label
_atom_site_aniso_U_11
_atom_site_aniso_U_22
_atom_site_aniso_U_33
_atom_site_aniso_U_23
_atom_site_aniso_U_13
_atom_site_aniso_U_12
Gd1 0.0302(6) 0.0291(6) 0.0369(4) 0.0003(5) -0.0013(5) 0.0142(5)
O1A 0.036(9) 0.038(9) 0.039(8) -0.003(7) -0.008(7) 0.021(8)
O2A 0.044(9) 0.047(9) 0.048(9) -0.009(8) -0.013(7) 0.024(8)
O3A1 0.08(3) 0.05(2) 0.04(2) 0.015(16) -0.038(17) 0.021(17)
O4A1 0.18(4) 0.08(3) 0.11(3) 0.04(2) 0.00(2) 0.06(2)
O3A2 0.14(3) 0.09(2) 0.16(3) 0.032(19) 0.02(2) 0.08(2)
O4A2 0.07(2) 0.11(3) 0.14(3) 0.06(2) 0.00(2) 0.038(19)
O5A 0.059(12) 0.082(13) 0.091(13) -0.004(11) -0.046(11) 0.020(11)
O6A 0.050(10) 0.040(10) 0.077(11) 0.004(9) -0.004(9) 0.004(9)
O7A1 0.072(14) 0.098(16) 0.12(2) 0.018(17) 0.001(18) 0.028(12)
O8A1 0.06(3) 0.11(4) 0.13(4) 0.02(3) -0.01(3) 0.05(3)
O7A2 0.072(14) 0.098(16) 0.12(2) 0.018(17) 0.001(18) 0.028(12)
O8A2 0.09(3) 0.08(3) 0.21(5) 0.04(3) -0.03(3) 0.03(2)
O9 0.080(14) 0.053(15) 0.08(2) -0.010(16) -0.007(14) 0.036(11)
O10 0.069(17) 0.062(13) 0.08(2) 0.010(13) -0.006(12) 0.021(10)
O9A 0.080(14) 0.053(15) 0.08(2) -0.010(16) -0.007(14) 0.036(11)
O10A 0.069(17) 0.062(13) 0.08(2) 0.010(13) -0.006(12) 0.021(10)
N1A 0.039(10) 0.043(10) 0.030(9) 0.004(9) 0.000(9) 0.028(9)
N2A 0.034(11) 0.024(10) 0.026(9) -0.011(8) -0.004(8) 0.008(8)
N3A 0.059(14) 0.072(16) 0.035(11) 0.014(12) 0.004(11) 0.036(13)
N4A 0.037(12) 0.064(15) 0.041(11) -0.008(11) -0.009(9) 0.021(12)
N5A1 0.063(12) 0.072(12) 0.080(15) -0.001(10) 0.004(10) 0.032(10)
N6 0.064(12) 0.066(11) 0.066(11) -0.004(8) -0.004(9) 0.026(9)
N5A2 0.063(12) 0.072(12) 0.080(15) -0.001(10) 0.004(10) 0.032(10)
N6A 0.064(12) 0.066(11) 0.066(11) -0.004(8) -0.004(9) 0.026(9)
C1A 0.041(12) 0.031(10) 0.040(12) -0.010(9) -0.011(9) 0.014(10)
C2A 0.048(11) 0.033(11) 0.041(12) 0.003(10) -0.003(9) 0.021(8)
C3A 0.049(11) 0.048(10) 0.030(11) -0.003(9) -0.010(9) 0.030(9)
C4A 0.027(11) 0.039(10) 0.049(12) -0.005(9) 0.002(9) 0.014(9)
C5A 0.036(11) 0.039(11) 0.053(12) 0.007(10) 0.006(9) 0.021(8)
C6A 0.039(11) 0.053(11) 0.024(11) 0.010(9) 0.001(9) 0.026(9)
C7A 0.035(13) 0.052(14) 0.031(11) 0.005(11) -0.001(11) 0.029(12)
C8A 0.038(13) 0.021(12) 0.046(12) -0.003(10) -0.004(11) 0.014(11)
C9A 0.057(16) 0.038(14) 0.054(14) 0.017(12) 0.009(12) 0.029(13)
C10A 0.048(14) 0.032(13) 0.063(13) -0.025(12) -0.021(12) 0.025(12)
C11A 0.066(17) 0.049(16) 0.076(16) 0.012(13) -0.017(14) 0.035(14)
C12A 0.051(14) 0.054(15) 0.025(11) 0.015(10) -0.006(10) 0.022(13)
C13A 0.045(14) 0.043(14) 0.033(12) 0.003(11) 0.011(11) 0.025(12)
C14A 0.039(14) 0.051(15) 0.029(12) -0.006(11) -0.004(11) 0.029(12)
C15 0.032(8) 0.030(9) 0.034(12) -0.004(9) -0.015(10) 0.012(8)
C16 0.034(8) 0.050(11) 0.009(17) -0.008(15) -0.007(15) 0.021(8)
C17 0.021(9) 0.052(12) 0.04(3) -0.013(18) -0.006(13) 0.013(7)
C18 0.044(9) 0.049(11) 0.029(18) -0.015(12) -0.004(12) 0.019(9)
C19 0.047(9) 0.033(9) 0.042(12) 0.008(10) -0.007(10) 0.017(8)
C20 0.036(10) 0.032(9) 0.033(11) -0.004(9) -0.007(10) 0.017(7)
O1B 0.040(9) 0.040(9) 0.038(8) 0.008(7) 0.002(7) 0.028(8)
O2B 0.023(8) 0.045(9) 0.066(9) 0.001(8) -0.011(7) 0.020(8)
O3B 0.060(11) 0.093(14) 0.047(10) 0.035(10) -0.001(9) 0.021(11)
O4B 0.080(14) 0.032(10) 0.118(16) 0.023(11) -0.007(12) 0.007(10)
O5B 0.044(10) 0.043(11) 0.106(13) -0.012(10) -0.023(10) -0.006(9)
O6B 0.047(10) 0.080(13) 0.061(10) -0.005(9) -0.020(9) 0.036(10)
O7B1 0.056(13) 0.074(14) 0.09(2) 0.008(13) -0.005(14) 0.028(11)
O8B1 0.078(13) 0.098(16) 0.09(2) 0.025(14) 0.009(14) 0.065(12)
O7B2 0.056(13) 0.074(14) 0.09(2) 0.008(13) -0.005(14) 0.028(11)
O8B2 0.078(13) 0.098(16) 0.09(2) 0.025(14) 0.009(14) 0.065(12)
O9B 0.097(14) 0.100(15) 0.057(10) 0.003(10) -0.013(10) 0.073(13)
O10B 0.042(10) 0.053(11) 0.099(13) 0.010(10) 0.011(10) 0.020(9)
N1B 0.038(10) 0.037(10) 0.040(10) -0.006(9) 0.003(9) 0.030(9)
N2B 0.027(11) 0.029(10) 0.048(11) -0.009(9) -0.011(9) 0.016(8)
N3B 0.053(14) 0.067(16) 0.036(12) 0.025(12) -0.002(10) 0.021(13)
N4B 0.045(13) 0.070(16) 0.061(14) -0.012(13) -0.002(11) 0.036(13)
N5B 0.076(12) 0.089(13) 0.112(13) 0.019(11) -0.003(10) 0.061(11)
N6B 0.046(14) 0.060(15) 0.081(17) 0.021(13) 0.018(13) 0.041(12)
C1B 0.032(10) 0.037(10) 0.024(10) -0.004(8) 0.012(9) 0.022(8)
C2B 0.029(10) 0.042(10) 0.038(11) 0.003(9) 0.003(8) 0.024(8)
C3B 0.030(10) 0.051(12) 0.060(13) -0.002(9) 0.000(9) 0.025(9)
C4B 0.020(9) 0.035(9) 0.050(12) -0.022(8) -0.012(9) 0.018(7)
C5B 0.034(10) 0.042(10) 0.044(11) -0.005(9) 0.009(8) 0.025(8)
C6B 0.036(9) 0.015(9) 0.048(11) -0.005(9) 0.002(9) 0.012(8)
C7B 0.042(13) 0.024(11) 0.051(14) 0.005(11) 0.004(12) 0.015(10)
C8B 0.019(11) 0.026(12) 0.061(14) -0.006(10) 0.002(10) 0.000(10)
C9B 0.041(13) 0.042(14) 0.066(15) 0.010(12) -0.001(12) 0.027(12)
C10B 0.046(14) 0.026(13) 0.076(17) 0.002(12) -0.014(13) 0.019(12)
C11B 0.042(14) 0.032(13) 0.066(15) 0.026(11) 0.017(12) 0.018(11)
C12B 0.020(12) 0.036(13) 0.073(15) 0.004(12) 0.004(11) 0.011(11)
C13B 0.031(12) 0.038(13) 0.051(13) -0.003(11) -0.006(11) 0.027(11)
C14B 0.030(14) 0.047(15) 0.053(14) -0.005(12) 0.008(12) 0.018(12)
C15B 0.019(13) 0.039(14) 0.052(13) -0.014(12) -0.005(10) 0.013(11)
C16B 0.047(16) 0.055(16) 0.060(15) 0.013(12) -0.015(12) 0.037(14)
C17B 0.032(14) 0.060(17) 0.055(14) 0.012(13) -0.004(12) 0.013(13)
C18B 0.049(17) 0.08(2) 0.059(15) 0.007(14) -0.001(13) 0.051(16)
C19B 0.043(15) 0.033(13) 0.058(14) 0.003(12) 0.000(12) 0.015(12)
C20B 0.042(15) 0.048(15) 0.032(12) -0.007(11) -0.013(11) 0.030(13)
N7 0.054(13) 0.086(17) 0.059(12) -0.004(12) 0.006(11) 0.033(13)
C21 0.099(14) 0.106(15) 0.087(14) -0.003(11) 0.017(11) 0.062(12)
C22 0.11(2) 0.25(5) 0.09(2) 0.03(2) 0.033(17) 0.12(3)
C23 0.11(2) 0.074(18) 0.045(14) 0.015(12) 0.015(14) 0.058(18)
C24 0.15(3) 0.10(2) 0.050(15) -0.025(14) -0.018(17) 0.05(2)
C25 0.071(19) 0.084(16) 0.068(17) 0.012(15) -0.023(14) 0.036(15)
C26 0.059(16) 0.061(14) 0.085(18) -0.019(14) -0.003(15) 0.012(14)
C15A 0.032(8) 0.030(9) 0.034(12) -0.004(9) -0.015(10) 0.012(8)
C16A 0.034(8) 0.050(11) 0.009(17) -0.008(15) -0.007(15) 0.021(8)
C17A 0.021(9) 0.052(12) 0.04(3) -0.013(18) -0.006(13) 0.013(7)
C18A 0.044(9) 0.049(11) 0.029(18) -0.015(12) -0.004(12) 0.019(9)
C19A 0.047(9) 0.033(9) 0.042(12) 0.008(10) -0.007(10) 0.017(8)
C20A 0.036(10) 0.032(9) 0.033(11) -0.004(9) -0.007(10) 0.017(7)

loop_
_atom_type_symbol
_atom_type_description
_atom_type_scat_dispersion_real
_atom_type_scat_dispersion_imag
_atom_type_scat_source
C C 0.0033 0.0016 'International Tables Vol C Tables 4.2.6.8 and 6.1.1.4'
H H 0.0000 0.0000 'International Tables Vol C Tables 4.2.6.8 and 6.1.1.4'
Gd Gd -0.1653 3.9035 'International Tables Vol C Tables 4.2.6.8 and 6.1.1.4'
N N 0.0061 0.0033 'International Tables Vol C Tables 4.2.6.8 and 6.1.1.4'
O O 0.0106 0.0060 'International Tables Vol C Tables 4.2.6.8 and 6.1.1.4'

loop_
_geom_angle_atom_site_label_1
_geom_angle_atom_site_label_2
_geom_angle_atom_site_label_3
_geom_angle
_geom_angle_site_symmetry_1
_geom_angle_site_symmetry_3
_geom_angle_publ_flag
O2B Gd1 O2A 96.2(5) . . ?
O2B Gd1 O1A 92.7(5) . . ?
O2A Gd1 O1A 151.2(5) . . ?
O2B Gd1 O1B 153.1(4) . . ?
O2A Gd1 O1B 90.4(5) . . ?
O1A Gd1 O1B 94.0(5) . . ?
O2B Gd1 N1B 137.0(5) . . ?
O2A Gd1 N1B 79.4(5) . . ?
O1A Gd1 N1B 75.5(5) . . ?
O1B Gd1 N1B 69.8(5) . . ?
O2B Gd1 N2A 76.7(5) . . ?
O2A Gd1 N2A 70.7(5) . . ?
O1A Gd1 N2A 138.1(5) . . ?
O1B Gd1 N2A 81.0(4) . . ?
N1B Gd1 N2A 137.8(5) . . ?
O2B Gd1 N1A 79.9(5) . . ?
O2A Gd1 N1A 137.5(5) . . ?
O1A Gd1 N1A 71.1(5) . . ?
O1B Gd1 N1A 77.7(4) . . ?
N1B Gd1 N1A 130.9(5) . . ?
N2A Gd1 N1A 67.2(5) . . ?
O2B Gd1 N2B 71.7(5) . . ?
O2A Gd1 N2B 74.6(4) . . ?
O1A Gd1 N2B 82.3(5) . . ?
O1B Gd1 N2B 135.0(5) . . ?
N1B Gd1 N2B 65.9(5) . . ?
N2A Gd1 N2B 129.5(5) . . ?
N1A Gd1 N2B 139.9(5) . . ?
C1A O1A Gd1 141.3(10) . . ?
C20 O2A Gd1 130(2) . . ?
C20A O2A Gd1 126.3(14) . . ?
C7A N1A C8A 117.4(15) . . ?
C7A N1A Gd1 127.6(12) . . ?
C8A N1A Gd1 114.7(10) . . ?
C14A N2A C13A 118.8(16) . . ?
C14A N2A Gd1 125.6(14) . . ?
C13A N2A Gd1 114.7(10) . . ?
O3A1 N3A O4A1 126(2) . . ?
O4A2 N3A O3A2 127(2) . . ?
O3A1 N3A C2A 123(2) . . ?
O4A2 N3A C2A 118(2) . . ?
O4A1 N3A C2A 110(2) . . ?
O3A2 N3A C2A 115(2) . . ?
O5A N4A O6A 122.8(18) . . ?
O5A N4A C4A 119.7(19) . . ?
O6A N4A C4A 117.6(16) . . ?
O8A1 N5A1 O7A1 126(3) . . ?
O8A1 N5A1 C17 119(4) . . ?
O7A1 N5A1 C17 112(4) . . ?
O10 N6 O9 127(3) . . ?
O10 N6 C19 116(6) . . ?
O9 N6 C19 115(5) . . ?
O8A2 N5A2 O7A2 122(2) . . ?
O8A2 N5A2 C17A 119(3) . . ?
O7A2 N5A2 C17A 118(4) . . ?
O10A N6A O9A 128(3) . . ?
O10A N6A C19A 117(4) . . ?
O9A N6A C19A 115(4) . . ?
O1A C1A C2A 119.7(11) . . ?
O1A C1A C6A 120.2(11) . . ?
C2A C1A C6A 120.0 . . ?
C3A C2A C1A 120.0 . . ?
C3A C2A N3A 117.3(12) . . ?
C1A C2A N3A 122.7(12) . . ?
C2A C3A C4A 120.0 . . ?
C2A C3A H3A 120.0 . . ?
C4A C3A H3A 120.0 . . ?
C5A C4A C3A 120.0 . . ?
C5A C4A N4A 120.7(12) . . ?
C3A C4A N4A 119.3(12) . . ?
C4A C5A C6A 120.0 . . ?
C4A C5A H5A 120.0 . . ?
C6A C5A H5A 120.0 . . ?
C5A C6A C1A 120.0 . . ?
C5A C6A C7A 113.2(12) . . ?
C1A C6A C7A 126.7(12) . . ?
N1A C7A C6A 125.5(18) . . ?
N1A C7A H7A 117.3 . . ?
C6A C7A H7A 117.3 . . ?
N1A C8A C13A 107.9(13) . . ?
N1A C8A C9A 114.2(14) . . ?
C13A C8A C9A 112.1(15) . . ?
N1A C8A H8A 107.5 . . ?
C13A C8A H8A 107.5 . . ?
C9A C8A H8A 107.5 . . ?
C10A C9A C8A 111.6(16) . . ?
C10A C9A H9AA 109.3 . . ?
C8A C9A H9AA 109.3 . . ?
C10A C9A H9AB 109.3 . . ?
C8A C9A H9AB 109.3 . . ?
H9AA C9A H9AB 108.0 . . ?
C11A C10A C9A 108.2(15) . . ?
C11A C10A H10A 110.1 . . ?
C9A C10A H10A 110.1 . . ?
C11A C10A H10B 110.1 . . ?
C9A C10A H10B 110.1 . . ?
H10A C10A H10B 108.4 . . ?
C12A C11A C10A 107.2(16) . . ?
C12A C11A H11A 110.3 . . ?
C10A C11A H11A 110.3 . . ?
C12A C11A H11B 110.3 . . ?
C10A C11A H11B 110.3 . . ?
H11A C11A H11B 108.5 . . ?
C11A C12A C13A 113.6(15) . . ?
C11A C12A H12A 108.8 . . ?
C13A C12A H12A 108.8 . . ?
C11A C12A H12B 108.8 . . ?
C13A C12A H12B 108.8 . . ?
H12A C12A H12B 107.7 . . ?
N2A C13A C8A 108.5(12) . . ?
N2A C13A C12A 114.8(14) . . ?
C8A C13A C12A 109.1(14) . . ?
N2A C13A H13A 108.1 . . ?
C8A C13A H13A 108.1 . . ?
C12A C13A H13A 108.1 . . ?
N2A C14A C15A 126(2) . . ?
N2A C14A C15 123(3) . . ?
N2A C14A H14A 118.5 . . ?
C15 C14A H14A 118.5 . . ?
N2A C14A H14B 116.9 . . ?
C15A C14A H14B 116.9 . . ?
C16 C15 C20 120.00(9) . . ?
C16 C15 C14A 115(5) . . ?
C20 C15 C14A 125(5) . . ?
C17 C16 C15 120.0 . . ?
C17 C16 H16 120.0 . . ?
C15 C16 H16 120.0 . . ?
C18 C17 C16 120.0 . . ?
C18 C17 N5A1 121(5) . . ?
C16 C17 N5A1 119(5) . . ?
C17 C18 C19 120.00(9) . . ?
C17 C18 H18 120.0 . . ?
C19 C18 H18 120.0 . . ?
C20 C19 C18 120.0 . . ?
C20 C19 N6 119(5) . . ?
C18 C19 N6 121(5) . . ?
O2A C20 C19 120(5) . . ?
O2A C20 C15 117(5) . . ?
C19 C20 C15 120.0 . . ?
C1B O1B Gd1 117.8(9) . . ?
C20B O2B Gd1 132.6(13) . . ?
C7B N1B C8B 121.1(15) . . ?
C7B N1B Gd1 121.3(13) . . ?
C8B N1B Gd1 115.9(10) . . ?
C14B N2B C13B 119.2(17) . . ?
C14B N2B Gd1 124.7(14) . . ?
C13B N2B Gd1 115.3(11) . . ?
O4B N3B O3B 123(2) . . ?
O4B N3B C2B 120.1(19) . . ?
O3B N3B C2B 117(2) . . ?
O6B N4B O5B 123(2) . . ?
O6B N4B C4B 116.9(19) . . ?
O5B N4B C4B 120.4(19) . . ?
O7B2 N5B O8B2 129(4) . . ?
O7B1 N5B O8B1 127(3) . . ?
O7B2 N5B C17B 110(4) . . ?
O7B1 N5B C17B 117(2) . . ?
O8B2 N5B C17B 118(3) . . ?
O8B1 N5B C17B 116(2) . . ?
O10B N6B O9B 124(2) . . ?
O10B N6B C19B 118(2) . . ?
O9B N6B C19B 118(2) . . ?
O1B C1B C2B 119.5(10) . . ?
O1B C1B C6B 119.6(10) . . ?
C2B C1B C6B 120.0 . . ?
C1B C2B C3B 120.0 . . ?
C1B C2B N3B 122.6(12) . . ?
C3B C2B N3B 117.3(12) . . ?
C2B C3B C4B 120.0 . . ?
C2B C3B H3B 120.0 . . ?
C4B C3B H3B 120.0 . . ?
C5B C4B C3B 120.0 . . ?
C5B C4B N4B 120.9(12) . . ?
C3B C4B N4B 118.8(12) . . ?
C6B C5B C4B 120.0 . . ?
C6B C5B H5B 120.0 . . ?
C4B C5B H5B 120.0 . . ?
C5B C6B C1B 120.0 . . ?
C5B C6B C7B 115.4(11) . . ?
C1B C6B C7B 124.6(11) . . ?
N1B C7B C6B 123.5(17) . . ?
N1B C7B H7B 118.3 . . ?
C6B C7B H7B 118.3 . . ?
N1B C8B C13B 108.3(13) . . ?
N1B C8B C9B 115.4(13) . . ?
C13B C8B C9B 112.1(14) . . ?
N1B C8B H8B 106.9 . . ?
C13B C8B H8B 106.9 . . ?
C9B C8B H8B 106.9 . . ?
C10B C9B C8B 109.7(14) . . ?
C10B C9B H9BA 109.7 . . ?
C8B C9B H9BA 109.7 . . ?
C10B C9B H9BB 109.7 . . ?
C8B C9B H9BB 109.7 . . ?
H9BA C9B H9BB 108.2 . . ?
C11B C10B C9B 108.7(15) . . ?
C11B C10B H10C 109.9 . . ?
C9B C10B H10C 109.9 . . ?
C11B C10B H10D 109.9 . . ?
C9B C10B H10D 109.9 . . ?
H10C C10B H10D 108.3 . . ?
C10B C11B C12B 107.8(15) . . ?
C10B C11B H11C 110.1 . . ?
C12B C11B H11C 110.1 . . ?
C10B C11B H11D 110.1 . . ?
C12B C11B H11D 110.1 . . ?
H11C C11B H11D 108.5 . . ?
C13B C12B C11B 113.1(15) . . ?
C13B C12B H12C 109.0 . . ?
C11B C12B H12C 109.0 . . ?
C13B C12B H12D 109.0 . . ?
C11B C12B H12D 109.0 . . ?
H12C C12B H12D 107.8 . . ?
N2B C13B C12B 113.2(14) . . ?
N2B C13B C8B 108.8(13) . . ?
C12B C13B C8B 109.9(14) . . ?
N2B C13B H13B 108.3 . . ?
C12B C13B H13B 108.3 . . ?
C8B C13B H13B 108.3 . . ?
N2B C14B C15B 128(2) . . ?
N2B C14B H14C 116.0 . . ?
C15B C14B H14C 116.0 . . ?
C16B C15B C14B 117(2) . . ?
C16B C15B C20B 119.9(19) . . ?
C14B C15B C20B 123.2(18) . . ?
C17B C16B C15B 123(2) . . ?
C17B C16B H16B 118.4 . . ?
C15B C16B H16B 118.4 . . ?
C16B C17B C18B 118(2) . . ?
C16B C17B N5B 122(2) . . ?
C18B C17B N5B 119(2) . . ?
C19B C18B C17B 118(2) . . ?
C19B C18B H18B 121.2 . . ?
C17B C18B H18B 121.2 . . ?
C18B C19B C20B 127(2) . . ?
C18B C19B N6B 116(2) . . ?
C20B C19B N6B 116.7(19) . . ?
O2B C20B C19B 122.8(19) . . ?
O2B C20B C15B 123.2(18) . . ?
C19B C20B C15B 113.9(19) . . ?
C21 N7 C23 114(2) . . ?
C21 N7 C25 110.2(19) . . ?
C23 N7 C25 115.1(19) . . ?
C21 N7 H7 105.3 . . ?
C23 N7 H7 105.3 . . ?
C25 N7 H7 105.3 . . ?
N7 C21 C22 112(2) . . ?
N7 C21 H21A 109.2 . . ?
C22 C21 H21A 109.2 . . ?
N7 C21 H21B 109.2 . . ?
C22 C21 H21B 109.2 . . ?
H21A C21 H21B 107.9 . . ?
C21 C22 H22A 109.5 . . ?
C21 C22 H22B 109.5 . . ?
H22A C22 H22B 109.5 . . ?
C21 C22 H22C 109.5 . . ?
H22A C22 H22C 109.5 . . ?
H22B C22 H22C 109.5 . . ?
N7 C23 C24 113.4(18) . . ?
N7 C23 H23A 108.9 . . ?
C24 C23 H23A 108.9 . . ?
N7 C23 H23B 108.9 . . ?
C24 C23 H23B 108.9 . . ?
H23A C23 H23B 107.7 . . ?
C23 C24 H24A 109.5 . . ?
C23 C24 H24B 109.5 . . ?
H24A C24 H24B 109.5 . . ?
C23 C24 H24C 109.5 . . ?
H24A C24 H24C 109.5 . . ?
H24B C24 H24C 109.5 . . ?
C26 C25 N7 114(2) . . ?
C26 C25 H25A 108.9 . . ?
N7 C25 H25A 108.9 . . ?
C26 C25 H25B 108.9 . . ?
N7 C25 H25B 108.9 . . ?
H25A C25 H25B 107.7 . . ?
C25 C26 H26A 109.5 . . ?
C25 C26 H26B 109.5 . . ?
H26A C26 H26B 109.5 . . ?
C25 C26 H26C 109.5 . . ?
H26A C26 H26C 109.5 . . ?
H26B C26 H26C 109.5 . . ?
C16A C15A C20A 120.00(7) . . ?
C16A C15A C14A 118(4) . . ?
C20A C15A C14A 122(4) . . ?
C15A C16A C17A 120.0 . . ?
C15A C16A H16A 120.0 . . ?
C17A C16A H16A 120.0 . . ?
C16A C17A C18A 120.0 . . ?
C16A C17A N5A2 117(4) . . ?
C18A C17A N5A2 123(4) . . ?
C17A C18A C19A 120.00(6) . . ?
C17A C18A H18A 120.0 . . ?
C19A C18A H18A 120.0 . . ?
C20A C19A C18A 120.0 . . ?
C20A C19A N6A 128(4) . . ?
C18A C19A N6A 112(4) . . ?
O2A C20A C19A 119(4) . . ?
O2A C20A C15A 121(4) . . ?
C19A C20A C15A 120.0 . . ?

loop_
_geom_bond_atom_site_label_1
_geom_bond_atom_site_label_2
_geom_bond_distance
_geom_bond_site_symmetry_2
_geom_bond_publ_flag
Gd1 O2B 2.279(13) . ?
Gd1 O2A 2.299(13) . ?
Gd1 O1A 2.306(12) . ?
Gd1 O1B 2.387(13) . ?
Gd1 N1B 2.530(13) . ?
Gd1 N2A 2.538(15) . ?
Gd1 N1A 2.610(15) . ?
Gd1 N2B 2.630(16) . ?
O1A C1A 1.300(15) . ?
O2A C20 1.363(17) . ?
O2A C20A 1.370(16) . ?
O3A1 N3A 1.193(14) . ?
O4A1 N3A 1.215(14) . ?
O3A2 N3A 1.215(14) . ?
O4A2 N3A 1.195(14) . ?
O5A N4A 1.23(2) . ?
O6A N4A 1.24(2) . ?
O7A1 N5A1 1.207(15) . ?
O8A1 N5A1 1.206(15) . ?
O7A2 N5A2 1.213(15) . ?
O8A2 N5A2 1.209(14) . ?
O9 N6 1.215(15) . ?
O10 N6 1.210(15) . ?
O9A N6A 1.213(15) . ?
O10A N6A 1.209(14) . ?
N1A C7A 1.28(2) . ?
N1A C8A 1.51(2) . ?
N2A C14A 1.25(2) . ?
N2A C13A 1.50(2) . ?
N3A C2A 1.457(12) . ?
N4A C4A 1.471(19) . ?
N5A1 C17 1.461(15) . ?
N6 C19 1.465(15) . ?
N5A2 C17A 1.472(14) . ?
N6A C19A 1.463(14) . ?
C1A C2A 1.3900 . ?
C1A C6A 1.3900 . ?
C2A C3A 1.3900 . ?
C3A C4A 1.3900 . ?
C3A H3A 0.9400 . ?
C4A C5A 1.3900 . ?
C5A C6A 1.3900 . ?
C5A H5A 0.9400 . ?
C6A C7A 1.50(2) . ?
C7A H7A 0.9400 . ?
C8A C13A 1.553(13) . ?
C8A C9A 1.553(13) . ?
C8A H8A 0.9900 . ?
C9A C10A 1.550(13) . ?
C9A H9AA 0.9800 . ?
C9A H9AB 0.9800 . ?
C10A C11A 1.548(13) . ?
C10A H10A 0.9800 . ?
C10A H10B 0.9800 . ?
C11A C12A 1.543(13) . ?
C11A H11A 0.9800 . ?
C11A H11B 0.9800 . ?
C12A C13A 1.553(13) . ?
C12A H12A 0.9800 . ?
C12A H12B 0.9800 . ?
C13A H13A 0.9900 . ?
C14A C15A 1.52(2) . ?
C14A C15 1.52(2) . ?
C14A H14A 0.9400 . ?
C14A H14B 0.9400 . ?
C15 C16 1.3900 . ?
C15 C20 1.3900 . ?
C16 C17 1.3900(15) . ?
C16 H16 0.9400 . ?
C17 C18 1.3900 . ?
C18 C19 1.3900 . ?
C18 H18 0.9400 . ?
C19 C20 1.3900(11) . ?
O1B C1B 1.340(15) . ?
O2B C20B 1.27(2) . ?
O3B N3B 1.22(2) . ?
O4B N3B 1.22(2) . ?
O5B N4B 1.23(2) . ?
O6B N4B 1.23(2) . ?
O7B1 N5B 1.216(14) . ?
O8B1 N5B 1.228(14) . ?
O7B2 N5B 1.207(15) . ?
O8B2 N5B 1.220(15) . ?
O9B N6B 1.23(2) . ?
O10B N6B 1.22(2) . ?
N1B C7B 1.28(2) . ?
N1B C8B 1.48(2) . ?
N2B C14B 1.27(2) . ?
N2B C13B 1.49(2) . ?
N3B C2B 1.463(19) . ?
N4B C4B 1.47(2) . ?
N5B C17B 1.49(3) . ?
N6B C19B 1.50(3) . ?
C1B C2B 1.3900 . ?
C1B C6B 1.3900 . ?
C2B C3B 1.3900 . ?
C3B C4B 1.3900 . ?
C3B H3B 0.9400 . ?
C4B C5B 1.3900 . ?
C5B C6B 1.3900 . ?
C5B H5B 0.9400 . ?
C6B C7B 1.481(19) . ?
C7B H7B 0.9400 . ?
C8B C13B 1.538(12) . ?
C8B C9B 1.542(12) . ?
C8B H8B 0.9900 . ?
C9B C10B 1.533(13) . ?
C9B H9BA 0.9800 . ?
C9B H9BB 0.9800 . ?
C10B C11B 1.531(13) . ?
C10B H10C 0.9800 . ?
C10B H10D 0.9800 . ?
C11B C12B 1.539(12) . ?
C11B H11C 0.9800 . ?
C11B H11D 0.9800 . ?
C12B C13B 1.537(12) . ?
C12B H12C 0.9800 . ?
C12B H12D 0.9800 . ?
C13B H13B 0.9900 . ?
C14B C15B 1.44(3) . ?
C14B H14C 0.9400 . ?
C15B C16B 1.37(3) . ?
C15B C20B 1.46(3) . ?
C16B C17B 1.36(3) . ?
C16B H16B 0.9400 . ?
C17B C18B 1.45(3) . ?
C18B C19B 1.33(3) . ?
C18B H18B 0.9400 . ?
C19B C20B 1.42(3) . ?
N7 C21 1.44(3) . ?
N7 C23 1.46(3) . ?
N7 C25 1.57(3) . ?
N7 H7 0.9900 . ?
C21 C22 1.48(3) . ?
C21 H21A 0.9800 . ?
C21 H21B 0.9800 . ?
C22 H22A 0.9700 . ?
C22 H22B 0.9700 . ?
C22 H22C 0.9700 . ?
C23 C24 1.57(3) . ?
C23 H23A 0.9800 . ?
C23 H23B 0.9800 . ?
C24 H24A 0.9700 . ?
C24 H24B 0.9700 . ?
C24 H24C 0.9700 . ?
C25 C26 1.45(3) . ?
C25 H25A 0.9800 . ?
C25 H25B 0.9800 . ?
C26 H26A 0.9700 . ?
C26 H26B 0.9700 . ?
C26 H26C 0.9700 . ?
C15A C16A 1.3900 . ?
C15A C20A 1.3900 . ?
C16A C17A 1.3900(13) . ?
C16A H16A 0.9400 . ?
C17A C18A 1.3900 . ?
C18A C19A 1.3900 . ?
C18A H18A 0.9400 . ?
C19A C20A 1.3900 . ?

loop_
_geom_torsion_atom_site_label_1
_geom_torsion_atom_site_label_2
_geom_torsion_atom_site_label_3
_geom_torsion_atom_site_label_4
_geom_torsion
_geom_torsion_site_symmetry_1
_geom_torsion_site_symmetry_2
_geom_torsion_site_symmetry_3
_geom_torsion_site_symmetry_4
_geom_torsion_publ_flag
Gd1 O1A C1A C2A 150.9(11) . . . . ?
Gd1 O1A C1A C6A -26(2) . . . . ?
O1A C1A C2A C3A -176.7(14) . . . . ?
C6A C1A C2A C3A 0.0 . . . . ?
O1A C1A C2A N3A 2.1(15) . . . . ?
C6A C1A C2A N3A 178.8(15) . . . . ?
O3A1 N3A C2A C3A 135(3) . . . . ?
O4A2 N3A C2A C3A -131(3) . . . . ?
O4A1 N3A C2A C3A -53(4) . . . . ?
O3A2 N3A C2A C3A 53(3) . . . . ?
O3A1 N3A C2A C1A -44(3) . . . . ?
O4A2 N3A C2A C1A 50(3) . . . . ?
O4A1 N3A C2A C1A 128(4) . . . . ?
O3A2 N3A C2A C1A -126(3) . . . . ?
C1A C2A C3A C4A 0.0 . . . . ?
N3A C2A C3A C4A -178.9(14) . . . . ?
C2A C3A C4A C5A 0.0 . . . . ?
C2A C3A C4A N4A 178.6(13) . . . . ?
O5A N4A C4A C5A 172.1(15) . . . . ?
O6A N4A C4A C5A -8(2) . . . . ?
O5A N4A C4A C3A -6(2) . . . . ?
O6A N4A C4A C3A 173.2(13) . . . . ?
C3A C4A C5A C6A 0.0 . . . . ?
N4A C4A C5A C6A -178.5(13) . . . . ?
C4A C5A C6A C1A 0.0 . . . . ?
C4A C5A C6A C7A -178.4(12) . . . . ?
O1A C1A C6A C5A 176.7(14) . . . . ?
C2A C1A C6A C5A 0.0 . . . . ?
O1A C1A C6A C7A -5.2(15) . . . . ?
C2A C1A C6A C7A 178.1(14) . . . . ?
C8A N1A C7A C6A -174.6(14) . . . . ?
Gd1 N1A C7A C6A 12(3) . . . . ?
C5A C6A C7A N1A -173.7(15) . . . . ?
C1A C6A C7A N1A 8(2) . . . . ?
C7A N1A C8A C13A -134.3(17) . . . . ?
Gd1 N1A C8A C13A 39.7(17) . . . . ?
C7A N1A C8A C9A -9(2) . . . . ?
Gd1 N1A C8A C9A 165.0(12) . . . . ?
N1A C8A C9A C10A -178.2(14) . . . . ?
C13A C8A C9A C10A -55(2) . . . . ?
C8A C9A C10A C11A 61(2) . . . . ?
C9A C10A C11A C12A -62(2) . . . . ?
C10A C11A C12A C13A 62(2) . . . . ?
C14A N2A C13A C8A -120.9(17) . . . . ?
Gd1 N2A C13A C8A 49.1(17) . . . . ?
C14A N2A C13A C12A 1(2) . . . . ?
Gd1 N2A C13A C12A 171.4(11) . . . . ?
N1A C8A C13A N2A -57.4(19) . . . . ?
C9A C8A C13A N2A 176.0(15) . . . . ?
N1A C8A C13A C12A 176.8(14) . . . . ?
C9A C8A C13A C12A 50(2) . . . . ?
C11A C12A C13A N2A -177.4(15) . . . . ?
C11A C12A C13A C8A -55(2) . . . . ?
C13A N2A C14A C15A -177.0(13) . . . . ?
Gd1 N2A C14A C15A 14(2) . . . . ?
C13A N2A C14A C15 179(2) . . . . ?
Gd1 N2A C14A C15 10(3) . . . . ?
N2A C14A C15 C16 -148.7(18) . . . . ?
N2A C14A C15 C20 32(3) . . . . ?
C20 C15 C16 C17 0.0 . . . . ?
C14A C15 C16 C17 -180(3) . . . . ?
C15 C16 C17 C18 0.0 . . . . ?
C15 C16 C17 N5A1 -179.9(4) . . . . ?
O8A1 N5A1 C17 C18 -163(4) . . . . ?
O7A1 N5A1 C17 C18 -1(4) . . . . ?
O8A1 N5A1 C17 C16 17(4) . . . . ?
O7A1 N5A1 C17 C16 179(4) . . . . ?
C16 C17 C18 C19 0.0 . . . . ?
N5A1 C17 C18 C19 179.9(4) . . . . ?
C17 C18 C19 C20 0.0 . . . . ?
C17 C18 C19 N6 179.8(4) . . . . ?
O10 N6 C19 C20 -150(6) . . . . ?
O9 N6 C19 C20 42(5) . . . . ?
O10 N6 C19 C18 30(6) . . . . ?
O9 N6 C19 C18 -138(5) . . . . ?
Gd1 O2A C20 C19 123(3) . . . . ?
Gd1 O2A C20 C15 -38(4) . . . . ?
C18 C19 C20 O2A -160(3) . . . . ?
N6 C19 C20 O2A 20(3) . . . . ?
C18 C19 C20 C15 0.0 . . . . ?
N6 C19 C20 C15 -179.8(4) . . . . ?
C16 C15 C20 O2A 160(3) . . . . ?
C14A C15 C20 O2A -20(3) . . . . ?
C16 C15 C20 C19 0.0 . . . . ?
C14A C15 C20 C19 180(3) . . . . ?
Gd1 O1B C1B C2B 117.8(9) . . . . ?
Gd1 O1B C1B C6B -51.7(12) . . . . ?
O1B C1B C2B C3B -169.5(12) . . . . ?
C6B C1B C2B C3B 0.0 . . . . ?
O1B C1B C2B N3B 11.5(15) . . . . ?
C6B C1B C2B N3B -179.0(14) . . . . ?
O4B N3B C2B C1B -144.5(17) . . . . ?
O3B N3B C2B C1B 39(2) . . . . ?
O4B N3B C2B C3B 36(2) . . . . ?
O3B N3B C2B C3B -140.2(15) . . . . ?
C1B C2B C3B C4B 0.0 . . . . ?
N3B C2B C3B C4B 179.1(13) . . . . ?
C2B C3B C4B C5B 0.0 . . . . ?
C2B C3B C4B N4B 173.0(12) . . . . ?
O6B N4B C4B C5B -3(2) . . . . ?
O5B N4B C4B C5B 176.7(15) . . . . ?
O6B N4B C4B C3B -176.2(13) . . . . ?
O5B N4B C4B C3B 4(2) . . . . ?
C3B C4B C5B C6B 0.0 . . . . ?
N4B C4B C5B C6B -172.9(12) . . . . ?
C4B C5B C6B C1B 0.0 . . . . ?
C4B C5B C6B C7B -179.8(12) . . . . ?
O1B C1B C6B C5B 169.5(12) . . . . ?
C2B C1B C6B C5B 0.0 . . . . ?
O1B C1B C6B C7B -10.7(14) . . . . ?
C2B C1B C6B C7B 179.8(14) . . . . ?
C8B N1B C7B C6B 178.5(15) . . . . ?
Gd1 N1B C7B C6B 14(3) . . . . ?
C5B C6B C7B N1B -149.6(16) . . . . ?
C1B C6B C7B N1B 31(2) . . . . ?
C7B N1B C8B C13B -114.3(19) . . . . ?
Gd1 N1B C8B C13B 50.8(17) . . . . ?
C7B N1B C8B C9B 12(3) . . . . ?
Gd1 N1B C8B C9B 177.3(12) . . . . ?
N1B C8B C9B C10B 178.2(15) . . . . ?
C13B C8B C9B C10B -57(2) . . . . ?
C8B C9B C10B C11B 63(2) . . . . ?
C9B C10B C11B C12B -63(2) . . . . ?
C10B C11B C12B C13B 59(2) . . . . ?
C14B N2B C13B C12B -11(2) . . . . ?
Gd1 N2B C13B C12B 158.5(12) . . . . ?
C14B N2B C13B C8B -134.0(18) . . . . ?
Gd1 N2B C13B C8B 36.0(17) . . . . ?
C11B C12B C13B N2B -175.2(15) . . . . ?
C11B C12B C13B C8B -53(2) . . . . ?
N1B C8B C13B N2B -55.6(19) . . . . ?
C9B C8B C13B N2B 175.9(14) . . . . ?
N1B C8B C13B C12B 179.9(14) . . . . ?
C9B C8B C13B C12B 51(2) . . . . ?
C13B N2B C14B C15B 175.9(18) . . . . ?
Gd1 N2B C14B C15B 7(3) . . . . ?
N2B C14B C15B C16B -164(2) . . . . ?
N2B C14B C15B C20B 15(3) . . . . ?
C14B C15B C16B C17B 174(2) . . . . ?
C20B C15B C16B C17B -5(3) . . . . ?
C15B C16B C17B C18B 3(3) . . . . ?
C15B C16B C17B N5B -177(2) . . . . ?
O7B2 N5B C17B C16B -12(6) . . . . ?
O7B1 N5B C17B C16B 13(4) . . . . ?
O8B2 N5B C17B C16B 149(5) . . . . ?
O8B1 N5B C17B C16B -160(3) . . . . ?
O7B2 N5B C17B C18B 167(5) . . . . ?
O7B1 N5B C17B C18B -167(3) . . . . ?
O8B2 N5B C17B C18B -31(5) . . . . ?
O8B1 N5B C17B C18B 20(4) . . . . ?
C16B C17B C18B C19B 0(3) . . . . ?
N5B C17B C18B C19B -180(2) . . . . ?
C17B C18B C19B C20B -2(4) . . . . ?
C17B C18B C19B N6B -176.8(18) . . . . ?
O10B N6B C19B C18B -138(2) . . . . ?
O9B N6B C19B C18B 40(3) . . . . ?
O10B N6B C19B C20B 46(3) . . . . ?
O9B N6B C19B C20B -136.1(18) . . . . ?
Gd1 O2B C20B C19B 131.6(17) . . . . ?
Gd1 O2B C20B C15B -44(3) . . . . ?
C18B C19B C20B O2B -176(2) . . . . ?
N6B C19B C20B O2B -1(3) . . . . ?
C18B C19B C20B C15B 0(3) . . . . ?
N6B C19B C20B C15B 175.3(17) . . . . ?
C16B C15B C20B O2B 179.2(18) . . . . ?
C14B C15B C20B O2B 1(3) . . . . ?
C16B C15B C20B C19B 3(3) . . . . ?
C14B C15B C20B C19B -175.5(18) . . . . ?
C23 N7 C21 C22 62(3) . . . . ?
C25 N7 C21 C22 -166(3) . . . . ?
C21 N7 C23 C24 61(3) . . . . ?
C25 N7 C23 C24 -68(3) . . . . ?
C21 N7 C25 C26 66(3) . . . . ?
C23 N7 C25 C26 -162(2) . . . . ?
N2A C14A C15A C16A -163.8(15) . . . . ?
N2A C14A C15A C20A 16.1(15) . . . . ?
C20A C15A C16A C17A 0.0 . . . . ?
C14A C15A C16A C17A 179.9(4) . . . . ?
C15A C16A C17A C18A 0.0 . . . . ?
C15A C16A C17A N5A2 -180.0(4) . . . . ?
O8A2 N5A2 C17A C16A -19(3) . . . . ?
O7A2 N5A2 C17A C16A 174(3) . . . . ?
O8A2 N5A2 C17A C18A 161(3) . . . . ?
O7A2 N5A2 C17A C18A -6(3) . . . . ?
C16A C17A C18A C19A 0.0 . . . . ?
N5A2 C17A C18A C19A 180.0(4) . . . . ?
C17A C18A C19A C20A 0.0 . . . . ?
C17A C18A C19A N6A 179.9(4) . . . . ?
O10A N6A C19A C20A -132(5) . . . . ?
O9A N6A C19A C20A 43(4) . . . . ?
O10A N6A C19A C18A 48(5) . . . . ?
O9A N6A C19A C18A -137(4) . . . . ?
Gd1 O2A C20A C19A 129.2(14) . . . . ?
Gd1 O2A C20A C15A -51.0(14) . . . . ?
C18A C19A C20A O2A 179.8(4) . . . . ?
N6A C19A C20A O2A -0.1(6) . . . . ?
C18A C19A C20A C15A 0.0 . . . . ?
N6A C19A C20A C15A -179.8(5) . . . . ?
C16A C15A C20A O2A -179.8(5) . . . . ?
C14A C15A C20A O2A 0.4(6) . . . . ?
C16A C15A C20A C19A 0.0 . . . . ?
C14A C15A C20A C19A -179.9(4) . . . . ?
